data_1554745
loop_
_publ_author_name
'Xu, Pengfei'
'Luan, Hongyu'
'Yu, Bin'
'Tu, Yongrui'
'Sun, Yongqiang'
'Chen, Wei'
'Xu, Xi'
'Ge, Raoling'
'Wang, Jubo'
'Li, Zhiyu'
'Bian, Jinlei'

_publ_section_title
;
 Synthesis and characterization of potential stereoisomeric and
 degradation impurities of ulipristal acetate
;
_journal_issue 6
_journal_name_full 'Organic Chemistry Frontiers'
_journal_page_first 868
_journal_paper_doi 10.1039/C9QO00144A
_journal_volume 6
_journal_year 2019
_chemical_formula_sum 'C24 H34 O5'
_chemical_formula_weight 402.51
_space_group_IT_number 4
_space_group_name_Hall 'P 2yb'
_space_group_name_H-M_alt 'P 1 21 1'
_symmetry_cell_setting monoclinic
_symmetry_space_group_name_H-M 'P 1 21 1'
_atom_sites_solution_hydrogens geom
_atom_sites_solution_primary direct
_atom_sites_solution_secondary difmap
_audit_creation_method SHELXL-97
_audit_update_record
;
2018-09-21 deposited with the CCDC.
2019-02-08 downloaded from the CCDC.
;
_cell_angle_alpha 90.00
_cell_angle_beta 106.42(3)
_cell_angle_gamma 90.00
_cell_formula_units_Z 2
_cell_length_a 7.3230(15)
_cell_length_b 12.384(3)
_cell_length_c 12.233(2)
_cell_measurement_reflns_used 25
_cell_measurement_temperature 293(2)
_cell_measurement_theta_max 13
_cell_measurement_theta_min 9
_cell_volume 1064.1(4)
_computing_structure_refinement 'SHELXL-97 (Sheldrick, 1997)'
_computing_structure_solution 'SHELXS-97 (Sheldrick, 1990)'
_diffrn_ambient_temperature 293(2)
_diffrn_measured_fraction_theta_full 1.000
_diffrn_measured_fraction_theta_max 1.000
_diffrn_measurement_device_type 'Nonius CAD4'
_diffrn_measurement_method \w/2\q
_diffrn_radiation_monochromator graphite
_diffrn_radiation_source 'fine-focus sealed tube'
_diffrn_radiation_type MoK\a
_diffrn_radiation_wavelength 0.71073
_diffrn_reflns_av_R_equivalents 0.0228
_diffrn_reflns_av_sigmaI/netI 0.0506
_diffrn_reflns_limit_h_max 8
_diffrn_reflns_limit_h_min 0
_diffrn_reflns_limit_k_max 14
_diffrn_reflns_limit_k_min -14
_diffrn_reflns_limit_l_max 14
_diffrn_reflns_limit_l_min -14
_diffrn_reflns_number 4212
_diffrn_reflns_theta_full 25.42
_diffrn_reflns_theta_max 25.42
_diffrn_reflns_theta_min 1.74
_diffrn_standards_decay_% 1
_diffrn_standards_interval_count 200
_diffrn_standards_interval_time 2h
_diffrn_standards_number 3
_exptl_absorpt_coefficient_mu 0.086
_exptl_absorpt_correction_T_max 0.9914
_exptl_absorpt_correction_T_min 0.9745
_exptl_absorpt_correction_type none
_exptl_crystal_density_diffrn 1.256
_exptl_crystal_density_method 'not measured'
_exptl_crystal_F_000 436
_exptl_crystal_size_max 0.30
_exptl_crystal_size_mid 0.20
_exptl_crystal_size_min 0.10
_refine_diff_density_max 0.173
_refine_diff_density_min -0.190
_refine_diff_density_rms 0.045
_refine_ls_abs_structure_details 'Flack H D (1983), Acta Cryst. A39, 876-881'
_refine_ls_abs_structure_Flack 2.0(17)
_refine_ls_extinction_method none
_refine_ls_goodness_of_fit_ref 1.027
_refine_ls_hydrogen_treatment constr
_refine_ls_matrix_type full
_refine_ls_number_parameters 262
_refine_ls_number_reflns 3898
_refine_ls_number_restraints 1
_refine_ls_restrained_S_all 1.026
_refine_ls_R_factor_all 0.0928
_refine_ls_R_factor_gt 0.0590
_refine_ls_shift/su_max 0.002
_refine_ls_shift/su_mean 0.000
_refine_ls_structure_factor_coef Fsqd
_refine_ls_weighting_details 'calc w=1/[\s^2^(Fo^2^)+(0.1000P)^2^+0.0000P] where P=(Fo^2^+2Fc^2^)/3'
_refine_ls_weighting_scheme calc
_refine_ls_wR_factor_gt 0.1519
_refine_ls_wR_factor_ref 0.1751
_reflns_number_gt 2723
_reflns_number_total 3898
_reflns_threshold_expression >2sigma(I)
_cod_data_source_file c9qo00144a2.cif
_cod_data_source_block b_CCDC1
_cod_depositor_comments
;
The following automatic conversions were performed:

data item '_symmetry_cell_setting' value 'Monoclinic' was changed to
'monoclinic' in accordance with the
/home/saulius/struct/COD-crude-data/automatic-downloads/DataCite-retrospective/RSC/depositions/lib/dictionaries/cif_core.dic
dictionary named 'cif_core.dic' version 2.4.2 last updated on
2011-04-26.

Automatic conversion script
Id: cif_fix_values 6909 2019-04-08 15:41:33Z antanas 
;
_cod_original_sg_symbol_H-M P21
_cod_database_code 1554745

loop_
_symmetry_equiv_pos_as_xyz
'x, y, z'
'-x, y+1/2, -z'

loop_
_atom_site_label
_atom_site_type_symbol
_atom_site_fract_x
_atom_site_fract_y
_atom_site_fract_z
_atom_site_U_iso_or_equiv
_atom_site_adp_type
_atom_site_occupancy
_atom_site_symmetry_multiplicity
_atom_site_calc_flag
_atom_site_refinement_flags
O1 O 0.3020(5) 0.9206(2) 0.2093(3) 0.0679(9) Uani 1 1 d .
C1 C 0.1946(10) 0.9805(5) 0.1133(6) 0.105(2) Uani 1 1 d .
H1A H 0.2772 1.0126 0.0727 0.126 Uiso 1 1 calc R
H1B H 0.1221 1.0373 0.1365 0.126 Uiso 1 1 calc R
O2 O 0.1635(4) 0.8000(2) 0.0696(3) 0.0642(8) Uani 1 1 d .
C2 C 0.0669(7) 0.8996(4) 0.0419(5) 0.0831(16) Uani 1 1 d .
H2A H -0.0546 0.8978 0.0590 0.100 Uiso 1 1 calc R
H2B H 0.0447 0.9160 -0.0384 0.100 Uiso 1 1 calc R
O3 O 0.8007(4) -0.0215(2) 0.3793(3) 0.0632(8) Uani 1 1 d .
C3 C 0.2886(6) 0.8073(3) 0.1838(3) 0.0495(10) Uani 1 1 d .
O4 O 0.9333(4) 0.1324(2) 0.4619(2) 0.0609(8) Uani 1 1 d .
C4 C 0.2043(6) 0.7506(3) 0.2669(4) 0.0537(10) Uani 1 1 d .
H4A H 0.0735 0.7739 0.2539 0.064 Uiso 1 1 calc R
H4B H 0.2741 0.7717 0.3437 0.064 Uiso 1 1 calc R
O5 O 0.6036(4) 0.7838(2) 0.2991(2) 0.0591(8) Uani 1 1 d .
H5A H 0.6466 0.8452 0.3026 0.089 Uiso 1 1 calc R
C5 C 0.2086(5) 0.6285(3) 0.2577(4) 0.0505(9) Uani 1 1 d .
H5B H 0.1645 0.5967 0.3181 0.061 Uiso 1 1 calc R
H5C H 0.1222 0.6063 0.1854 0.061 Uiso 1 1 calc R
C6 C 0.4089(5) 0.5860(3) 0.2660(3) 0.0364(8) Uani 1 1 d .
H6A H 0.4915 0.6104 0.3396 0.044 Uiso 1 1 calc R
C7 C 0.4870(5) 0.6374(3) 0.1735(3) 0.0382(8) Uani 1 1 d .
C8 C 0.4869(5) 0.7634(3) 0.1869(3) 0.0448(9) Uani 1 1 d .
C9 C 0.4166(5) 0.4618(3) 0.2678(3) 0.0412(8) Uani 1 1 d .
H9A H 0.3131 0.4356 0.2036 0.049 Uiso 1 1 calc R
C10 C 0.6020(5) 0.4175(3) 0.2535(3) 0.0368(8) Uani 1 1 d .
C11 C 0.7221(5) 0.4817(3) 0.2201(3) 0.0414(8) Uani 1 1 d .
H11A H 0.8339 0.4506 0.2131 0.050 Uiso 1 1 calc R
C12 C 0.6932(5) 0.5993(3) 0.1927(3) 0.0452(9) Uani 1 1 d .
H12A H 0.7317 0.6143 0.1245 0.054 Uiso 1 1 calc R
H12B H 0.7753 0.6407 0.2546 0.054 Uiso 1 1 calc R
C13 C 0.3855(6) 0.4153(3) 0.3765(4) 0.0601(12) Uani 1 1 d .
H13A H 0.2645 0.4408 0.3843 0.072 Uiso 1 1 calc R
H13B H 0.4850 0.4412 0.4416 0.072 Uiso 1 1 calc R
C14 C 0.3861(6) 0.2926(4) 0.3769(5) 0.0666(13) Uani 1 1 d .
H14A H 0.3908 0.2673 0.4527 0.080 Uiso 1 1 calc R
H14B H 0.2682 0.2669 0.3249 0.080 Uiso 1 1 calc R
C15 C 0.5496(5) 0.2455(3) 0.3430(4) 0.0454(9) Uani 1 1 d .
C16 C 0.6480(5) 0.3028(3) 0.2847(3) 0.0392(8) Uani 1 1 d .
C17 C 0.5985(6) 0.1308(3) 0.3802(4) 0.0569(10) Uani 1 1 d .
H17A H 0.5987 0.1237 0.4592 0.068 Uiso 1 1 calc R
H17B H 0.4998 0.0837 0.3351 0.068 Uiso 1 1 calc R
C18 C 0.7877(5) 0.0932(3) 0.3691(3) 0.0450(9) Uani 1 1 d .
C19 C 0.8154(7) 0.1303(3) 0.2588(3) 0.0588(11) Uani 1 1 d .
H19A H 0.7155 0.1006 0.1962 0.071 Uiso 1 1 calc R
H19B H 0.9366 0.1038 0.2522 0.071 Uiso 1 1 calc R
C20 C 0.8117(6) 0.2528(3) 0.2507(4) 0.0520(10) Uani 1 1 d .
H20A H 0.9303 0.2812 0.2995 0.062 Uiso 1 1 calc R
H20B H 0.8031 0.2737 0.1730 0.062 Uiso 1 1 calc R
C21 C 0.9889(7) -0.0482(4) 0.4410(5) 0.0739(14) Uani 1 1 d .
H21A H 1.0552 -0.0822 0.3917 0.089 Uiso 1 1 calc R
H21B H 0.9898 -0.0970 0.5032 0.089 Uiso 1 1 calc R
C22 C 1.0781(7) 0.0551(4) 0.4845(5) 0.0808(15) Uani 1 1 d .
H22A H 1.1389 0.0503 0.5658 0.097 Uiso 1 1 calc R
H22B H 1.1736 0.0742 0.4468 0.097 Uiso 1 1 calc R
C23 C 0.5662(6) 0.8224(3) 0.0994(4) 0.0659(13) Uani 1 1 d .
H23A H 0.5632 0.8989 0.1114 0.099 Uiso 1 1 calc R
H23B H 0.4897 0.8052 0.0238 0.099 Uiso 1 1 calc R
H23C H 0.6950 0.7999 0.1085 0.099 Uiso 1 1 calc R
C24 C 0.3737(6) 0.6000(3) 0.0537(3) 0.0546(10) Uani 1 1 d .
H24A H 0.2433 0.6222 0.0388 0.082 Uiso 1 1 calc R
H24B H 0.3795 0.5227 0.0492 0.082 Uiso 1 1 calc R
H24C H 0.4274 0.6316 -0.0019 0.082 Uiso 1 1 calc R

loop_
_atom_site_aniso_label
_atom_site_aniso_U_11
_atom_site_aniso_U_22
_atom_site_aniso_U_33
_atom_site_aniso_U_23
_atom_site_aniso_U_13
_atom_site_aniso_U_12
O1 0.087(2) 0.0369(16) 0.081(2) 0.0060(14) 0.0261(17) 0.0134(15)
C1 0.131(5) 0.077(4) 0.110(5) 0.020(4) 0.040(4) 0.048(4)
O2 0.0541(17) 0.0678(19) 0.0609(18) 0.0095(15) 0.0006(14) 0.0209(15)
C2 0.072(3) 0.085(4) 0.091(4) 0.037(3) 0.020(3) 0.023(3)
O3 0.0687(19) 0.0341(15) 0.0740(19) -0.0009(13) -0.0009(15) 0.0053(13)
C3 0.051(2) 0.045(2) 0.052(2) 0.0012(18) 0.0149(19) 0.0044(19)
O4 0.0625(18) 0.0503(16) 0.0560(17) -0.0093(13) -0.0058(13) 0.0051(14)
C4 0.052(2) 0.050(2) 0.063(3) 0.005(2) 0.023(2) 0.0118(19)
O5 0.0636(17) 0.0350(14) 0.0641(19) -0.0039(12) -0.0056(14) -0.0072(12)
C5 0.045(2) 0.045(2) 0.067(3) 0.0074(19) 0.0248(19) 0.0048(18)
C6 0.0347(18) 0.0354(17) 0.0395(18) -0.0002(14) 0.0114(15) 0.0017(15)
C7 0.0365(19) 0.0355(18) 0.042(2) 0.0015(16) 0.0103(16) 0.0002(15)
C8 0.045(2) 0.038(2) 0.047(2) 0.0033(16) 0.0064(18) -0.0019(16)
C9 0.0321(18) 0.0356(18) 0.055(2) -0.0020(16) 0.0115(16) -0.0006(15)
C10 0.0350(18) 0.0387(19) 0.0370(18) -0.0025(15) 0.0105(15) -0.0025(15)
C11 0.0357(19) 0.041(2) 0.050(2) 0.0046(17) 0.0157(16) 0.0087(16)
C12 0.0401(19) 0.045(2) 0.054(2) 0.0091(17) 0.0192(17) -0.0008(16)
C13 0.064(3) 0.046(2) 0.086(3) 0.013(2) 0.046(2) 0.010(2)
C14 0.056(3) 0.052(3) 0.104(4) 0.028(3) 0.043(3) 0.007(2)
C15 0.038(2) 0.0318(18) 0.065(3) 0.0014(18) 0.0115(18) -0.0007(16)
C16 0.0348(18) 0.0362(19) 0.043(2) -0.0020(16) 0.0045(16) 0.0020(15)
C17 0.054(2) 0.039(2) 0.077(3) 0.007(2) 0.017(2) 0.0018(19)
C18 0.053(2) 0.0275(17) 0.049(2) -0.0046(16) 0.0057(18) 0.0015(16)
C19 0.078(3) 0.046(2) 0.052(2) -0.0005(19) 0.018(2) 0.020(2)
C20 0.064(3) 0.044(2) 0.054(2) 0.0034(18) 0.025(2) 0.0160(19)
C21 0.064(3) 0.068(3) 0.087(3) 0.010(3) 0.016(3) 0.022(2)
C22 0.067(3) 0.077(3) 0.081(3) 0.012(3) -0.008(2) 0.012(3)
C23 0.062(3) 0.051(3) 0.090(3) 0.021(2) 0.029(3) 0.009(2)
C24 0.068(3) 0.049(2) 0.042(2) -0.0062(17) 0.0085(19) 0.0086(19)

loop_
_atom_type_symbol
_atom_type_description
_atom_type_scat_dispersion_real
_atom_type_scat_dispersion_imag
_atom_type_scat_source
C C 0.0033 0.0016 'International Tables Vol C Tables 4.2.6.8 and 6.1.1.4'
H H 0.0000 0.0000 'International Tables Vol C Tables 4.2.6.8 and 6.1.1.4'
O O 0.0106 0.0060 'International Tables Vol C Tables 4.2.6.8 and 6.1.1.4'

loop_
_geom_angle_atom_site_label_1
_geom_angle_atom_site_label_2
_geom_angle_atom_site_label_3
_geom_angle
C3 O1 C1 110.0(4)
O1 C1 C2 104.2(5)
O1 C1 H1A 110.9
C2 C1 H1A 110.9
O1 C1 H1B 110.9
C2 C1 H1B 110.9
H1A C1 H1B 108.9
C2 O2 C3 108.4(4)
O2 C2 C1 105.0(4)
O2 C2 H2A 110.7
C1 C2 H2A 110.7
O2 C2 H2B 110.7
C1 C2 H2B 110.7
H2A C2 H2B 108.8
C21 O3 C18 108.1(3)
O1 C3 O2 105.0(3)
O1 C3 C4 109.0(3)
O2 C3 C4 110.9(3)
O1 C3 C8 109.5(3)
O2 C3 C8 109.8(3)
C4 C3 C8 112.5(3)
C18 O4 C22 106.4(3)
C3 C4 C5 113.2(3)
C3 C4 H4A 108.9
C5 C4 H4A 108.9
C3 C4 H4B 108.9
C5 C4 H4B 108.9
H4A C4 H4B 107.8
C8 O5 H5A 109.5
C6 C5 C4 112.1(3)
C6 C5 H5B 109.2
C4 C5 H5B 109.2
C6 C5 H5C 109.2
C4 C5 H5C 109.2
H5B C5 H5C 107.9
C7 C6 C5 110.8(3)
C7 C6 C9 113.8(3)
C5 C6 C9 112.0(3)
C7 C6 H6A 106.6
C5 C6 H6A 106.6
C9 C6 H6A 106.6
C6 C7 C24 111.3(3)
C6 C7 C8 108.9(3)
C24 C7 C8 112.5(3)
C6 C7 C12 108.3(3)
C24 C7 C12 107.1(3)
C8 C7 C12 108.6(3)
O5 C8 C23 110.2(3)
O5 C8 C3 105.5(3)
C23 C8 C3 110.7(3)
O5 C8 C7 105.1(3)
C23 C8 C7 112.9(3)
C3 C8 C7 112.1(3)
C10 C9 C13 108.8(3)
C10 C9 C6 112.9(3)
C13 C9 C6 112.1(3)
C10 C9 H9A 107.6
C13 C9 H9A 107.6
C6 C9 H9A 107.6
C11 C10 C16 121.9(3)
C11 C10 C9 120.6(3)
C16 C10 C9 117.5(3)
C10 C11 C12 125.9(3)
C10 C11 H11A 117.1
C12 C11 H11A 117.1
C11 C12 C7 113.8(3)
C11 C12 H12A 108.8
C7 C12 H12A 108.8
C11 C12 H12B 108.8
C7 C12 H12B 108.8
H12A C12 H12B 107.7
C9 C13 C14 112.3(4)
C9 C13 H13A 109.1
C14 C13 H13A 109.1
C9 C13 H13B 109.1
C14 C13 H13B 109.1
H13A C13 H13B 107.9
C15 C14 C13 113.1(3)
C15 C14 H14A 109.0
C13 C14 H14A 109.0
C15 C14 H14B 109.0
C13 C14 H14B 109.0
H14A C14 H14B 107.8
C16 C15 C14 122.1(3)
C16 C15 C17 122.6(3)
C14 C15 C17 115.3(3)
C15 C16 C10 121.5(3)
C15 C16 C20 121.0(3)
C10 C16 C20 117.5(3)
C18 C17 C15 114.4(3)
C18 C17 H17A 108.7
C15 C17 H17A 108.7
C18 C17 H17B 108.7
C15 C17 H17B 108.7
H17A C17 H17B 107.6
O4 C18 O3 104.9(3)
O4 C18 C17 109.1(3)
O3 C18 C17 109.9(3)
O4 C18 C19 111.0(3)
O3 C18 C19 111.3(3)
C17 C18 C19 110.5(3)
C18 C19 C20 111.2(3)
C18 C19 H19A 109.4
C20 C19 H19A 109.4
C18 C19 H19B 109.4
C20 C19 H19B 109.4
H19A C19 H19B 108.0
C16 C20 C19 113.1(3)
C16 C20 H20A 109.0
C19 C20 H20A 109.0
C16 C20 H20B 109.0
C19 C20 H20B 109.0
H20A C20 H20B 107.8
O3 C21 C22 104.9(4)
O3 C21 H21A 110.8
C22 C21 H21A 110.8
O3 C21 H21B 110.8
C22 C21 H21B 110.8
H21A C21 H21B 108.8
O4 C22 C21 106.9(4)
O4 C22 H22A 110.3
C21 C22 H22A 110.3
O4 C22 H22B 110.3
C21 C22 H22B 110.3
H22A C22 H22B 108.6
C8 C23 H23A 109.5
C8 C23 H23B 109.5
H23A C23 H23B 109.5
C8 C23 H23C 109.5
H23A C23 H23C 109.5
H23B C23 H23C 109.5
C7 C24 H24A 109.5
C7 C24 H24B 109.5
H24A C24 H24B 109.5
C7 C24 H24C 109.5
H24A C24 H24C 109.5
H24B C24 H24C 109.5

loop_
_geom_bond_atom_site_label_1
_geom_bond_atom_site_label_2
_geom_bond_distance
O1 C3 1.435(4)
O1 C1 1.423(6)
C1 C2 1.477(8)
C1 H1A 0.9700
C1 H1B 0.9700
O2 C2 1.415(5)
O2 C3 1.441(5)
C2 H2A 0.9700
C2 H2B 0.9700
O3 C21 1.411(5)
O3 C18 1.427(4)
C3 C4 1.504(6)
C3 C8 1.541(5)
O4 C18 1.406(4)
O4 C22 1.397(5)
C4 C5 1.517(5)
C4 H4A 0.9700
C4 H4B 0.9700
O5 C8 1.419(5)
O5 H5A 0.8200
C5 C6 1.534(5)
C5 H5B 0.9700
C5 H5C 0.9700
C6 C7 1.542(5)
C6 C9 1.539(5)
C6 H6A 0.9800
C7 C24 1.538(5)
C7 C8 1.568(5)
C7 C12 1.536(5)
C8 C23 1.538(6)
C9 C10 1.519(5)
C9 C13 1.524(6)
C9 H9A 0.9800
C10 C11 1.333(5)
C10 C16 1.485(5)
C11 C12 1.496(5)
C11 H11A 0.9300
C12 H12A 0.9700
C12 H12B 0.9700
C13 C14 1.519(6)
C13 H13A 0.9700
C13 H13B 0.9700
C14 C15 1.492(6)
C14 H14A 0.9700
C14 H14B 0.9700
C15 C16 1.350(5)
C15 C17 1.503(5)
C16 C20 1.508(5)
C17 C18 1.504(6)
C17 H17A 0.9700
C17 H17B 0.9700
C18 C19 1.493(5)
C19 C20 1.520(5)
C19 H19A 0.9700
C19 H19B 0.9700
C20 H20A 0.9700
C20 H20B 0.9700
C21 C22 1.467(7)
C21 H21A 0.9700
C21 H21B 0.9700
C22 H22A 0.9700
C22 H22B 0.9700
C23 H23A 0.9600
C23 H23B 0.9600
C23 H23C 0.9600
C24 H24A 0.9600
C24 H24B 0.9600
C24 H24C 0.9600

loop_
_geom_torsion_atom_site_label_1
_geom_torsion_atom_site_label_2
_geom_torsion_atom_site_label_3
_geom_torsion_atom_site_label_4
_geom_torsion
C3 O1 C1 C2 17.5(6)
C3 O2 C2 C1 26.3(5)
O1 C1 C2 O2 -26.5(6)
C1 O1 C3 O2 -1.9(5)
C1 O1 C3 C4 -120.7(4)
C1 O1 C3 C8 115.9(4)
C2 O2 C3 O1 -15.5(4)
C2 O2 C3 C4 102.0(4)
C2 O2 C3 C8 -133.2(3)
O1 C3 C4 C5 -172.2(3)
O2 C3 C4 C5 72.8(4)
C8 C3 C4 C5 -50.6(5)
C3 C4 C5 C6 53.2(5)
C4 C5 C6 C7 -57.0(4)
C4 C5 C6 C9 174.7(3)
C5 C6 C7 C24 -67.3(4)
C9 C6 C7 C24 60.0(4)
C5 C6 C7 C8 57.3(4)
C9 C6 C7 C8 -175.4(3)
C5 C6 C7 C12 175.2(3)
C9 C6 C7 C12 -57.5(4)
O1 C3 C8 O5 59.6(4)
O2 C3 C8 O5 174.4(3)
C4 C3 C8 O5 -61.7(4)
O1 C3 C8 C23 -59.6(4)
O2 C3 C8 C23 55.2(4)
C4 C3 C8 C23 179.1(4)
O1 C3 C8 C7 173.5(3)
O2 C3 C8 C7 -71.8(4)
C4 C3 C8 C7 52.2(4)
C6 C7 C8 O5 58.8(4)
C24 C7 C8 O5 -177.4(3)
C12 C7 C8 O5 -58.9(4)
C6 C7 C8 C23 179.0(3)
C24 C7 C8 C23 -57.2(4)
C12 C7 C8 C23 61.3(4)
C6 C7 C8 C3 -55.2(4)
C24 C7 C8 C3 68.6(4)
C12 C7 C8 C3 -173.0(3)
C7 C6 C9 C10 42.5(4)
C5 C6 C9 C10 169.2(3)
C7 C6 C9 C13 165.9(3)
C5 C6 C9 C13 -67.5(4)
C13 C9 C10 C11 -137.8(4)
C6 C9 C10 C11 -12.6(5)
C13 C9 C10 C16 38.7(4)
C6 C9 C10 C16 163.9(3)
C16 C10 C11 C12 -176.7(3)
C9 C10 C11 C12 -0.4(6)
C10 C11 C12 C7 -16.1(5)
C6 C7 C12 C11 43.0(4)
C24 C7 C12 C11 -77.1(4)
C8 C7 C12 C11 161.1(3)
C10 C9 C13 C14 -56.4(5)
C6 C9 C13 C14 178.0(3)
C9 C13 C14 C15 47.7(5)
C13 C14 C15 C16 -19.6(6)
C13 C14 C15 C17 159.4(4)
C14 C15 C16 C10 1.7(6)
C17 C15 C16 C10 -177.2(4)
C14 C15 C16 C20 -179.5(4)
C17 C15 C16 C20 1.6(6)
C11 C10 C16 C15 164.3(4)
C9 C10 C16 C15 -12.2(5)
C11 C10 C16 C20 -14.6(5)
C9 C10 C16 C20 169.0(3)
C16 C15 C17 C18 12.1(6)
C14 C15 C17 C18 -166.9(4)
C22 O4 C18 O3 30.3(4)
C22 O4 C18 C17 148.0(4)
C22 O4 C18 C19 -90.0(4)
C21 O3 C18 O4 -24.9(4)
C21 O3 C18 C17 -142.0(4)
C21 O3 C18 C19 95.2(4)
C15 C17 C18 O4 79.6(4)
C15 C17 C18 O3 -165.9(3)
C15 C17 C18 C19 -42.7(5)
O4 C18 C19 C20 -60.7(4)
O3 C18 C19 C20 -177.1(3)
C17 C18 C19 C20 60.5(4)
C15 C16 C20 C19 15.8(5)
C10 C16 C20 C19 -165.3(3)
C18 C19 C20 C16 -46.8(5)
C18 O3 C21 C22 9.8(5)
C18 O4 C22 C21 -24.5(5)
O3 C21 C22 O4 8.9(6)
